data_4339238
loop_
_publ_author_name
'Go, Yong Bok'
'Wang, Xiqu'
'Jacobson, Allan J.'

_publ_section_title
;
 (6,3)-honeycomb structures of uranium(VI) benzenedicarboxylate
 derivatives: the use of noncovalent interactions to prevent
 interpenetration.
;
_journal_issue 16
_journal_name_full 'Inorganic chemistry'
_journal_page_first 6594
_journal_page_last 6600
_journal_paper_doi 10.1021/ic700693f
_journal_volume 46
_journal_year 2007
_chemical_formula_sum 'C16 H8 Br2 O10 U'
_chemical_formula_weight 758.08
_chemical_name_systematic
; 
 ? 
;
_space_group_IT_number 14
_symmetry_space_group_name_Hall '-P 2ybc'
_symmetry_space_group_name_H-M 'P 1 21/c 1'
_atom_sites_solution_hydrogens geom
_atom_sites_solution_primary direct
_atom_sites_solution_secondary difmap
_audit_creation_method SHELXL-97
_cell_angle_alpha 90.00
_cell_angle_beta 115.96(2)
_cell_angle_gamma 90.00
_cell_formula_units_Z 2
_cell_length_a 7.873(5)
_cell_length_b 18.358(14)
_cell_length_c 6.893(5)
_cell_measurement_temperature 273(2)
_cell_volume 895.7(11)
_computing_structure_refinement 'SHELXL-97 (Sheldrick, 1997)'
_computing_structure_solution 'SHELXS-97 (Sheldrick, 1990)'
_diffrn_ambient_temperature 273(2)
_diffrn_measured_fraction_theta_full 0.825
_diffrn_measured_fraction_theta_max 0.825
_diffrn_measurement_device_type 'SIEMENS SMART/CCD'
_diffrn_measurement_method 'narrow frame'
_diffrn_radiation_monochromator graphite
_diffrn_radiation_source 'fine-focus sealed tube'
_diffrn_radiation_type MoK\a
_diffrn_radiation_wavelength 0.71073
_diffrn_reflns_av_R_equivalents 0.0689
_diffrn_reflns_av_sigmaI/netI 0.1186
_diffrn_reflns_limit_h_max 6
_diffrn_reflns_limit_h_min -10
_diffrn_reflns_limit_k_max 14
_diffrn_reflns_limit_k_min -24
_diffrn_reflns_limit_l_max 8
_diffrn_reflns_limit_l_min -7
_diffrn_reflns_number 3607
_diffrn_reflns_theta_full 28.41
_diffrn_reflns_theta_max 28.41
_diffrn_reflns_theta_min 2.22
_exptl_absorpt_coefficient_mu 13.577
_exptl_absorpt_correction_type none
_exptl_crystal_colour yellow
_exptl_crystal_density_diffrn 2.803
_exptl_crystal_density_method 'not measured'
_exptl_crystal_description block
_exptl_crystal_F_000 688
_exptl_crystal_size_max 0.05
_exptl_crystal_size_mid 0.04
_exptl_crystal_size_min 0.02
_refine_diff_density_max 2.304
_refine_diff_density_min -1.872
_refine_diff_density_rms 0.265
_refine_ls_extinction_method none
_refine_ls_goodness_of_fit_ref 0.954
_refine_ls_hydrogen_treatment riding
_refine_ls_matrix_type full
_refine_ls_number_parameters 113
_refine_ls_number_reflns 1856
_refine_ls_number_restraints 0
_refine_ls_restrained_S_all 0.954
_refine_ls_R_factor_all 0.0957
_refine_ls_R_factor_gt 0.0482
_refine_ls_shift/su_max 0.001
_refine_ls_shift/su_mean 0.000
_refine_ls_structure_factor_coef Fsqd
_refine_ls_weighting_details 'calc w=1/[\s^2^(Fo^2^)+(0.0335P)^2^+0.0000P] where P=(Fo^2^+2Fc^2^)/3'
_refine_ls_weighting_scheme calc
_refine_ls_wR_factor_gt 0.0881
_refine_ls_wR_factor_ref 0.0990
_reflns_number_gt 1116
_reflns_number_total 1856
_reflns_threshold_expression >2sigma(I)
_cod_data_source_file ic700693f-file001.cif
_cod_data_source_block 3
_cod_original_cell_volume 895.8(11)
_cod_original_sg_symbol_H-M 'P 21/c'
_cod_database_code 4339238

loop_
_symmetry_equiv_pos_as_xyz
'x, y, z'
'-x, y+1/2, -z+1/2'
'-x, -y, -z'
'x, -y-1/2, z-1/2'

loop_
_atom_site_label
_atom_site_type_symbol
_atom_site_fract_x
_atom_site_fract_y
_atom_site_fract_z
_atom_site_U_iso_or_equiv
_atom_site_adp_type
_atom_site_occupancy
_atom_site_symmetry_multiplicity
_atom_site_calc_flag
_atom_site_refinement_flags
U1 U 0.0000 0.0000 0.0000 0.0285(2) Uani 1 2 d S
Br1 Br 0.6870(3) 0.14611(7) 0.2931(5) 0.0510(8) Uani 1 1 d .
O1 O 0.3012(17) 0.0770(4) 0.147(4) 0.059(4) Uani 1 1 d .
O2 O -0.0344(15) -0.1346(4) 0.019(3) 0.059(5) Uani 1 1 d .
O3 O 0.4242(16) 0.4792(4) 0.210(5) 0.062(4) Uani 1 1 d .
O4 O 0.7128(16) 0.4321(4) 0.321(3) 0.053(5) Uani 1 1 d .
O5 O 0.014(5) -0.0079(7) -0.240(3) 0.053(4) Uani 1 1 d .
C1 C 0.2637(7) 0.3404(2) 0.1211(9) 0.029(5) Uani 1 1 d .
H1 H 0.1840 0.3806 0.0896 0.035 Uiso 1 1 calc R
C2 C 0.4575(7) 0.3504(2) 0.1997(9) 0.030(4) Uani 1 1 d R
C3 C 0.5767(7) 0.2904(2) 0.2468(9) 0.032(5) Uani 1 1 d R
H3 H 0.7063 0.2971 0.2994 0.038 Uiso 1 1 d R
C4 C 0.5020(7) 0.2204(2) 0.2155(9) 0.033(5) Uani 1 1 d R
C5 C 0.3082(7) 0.2104(2) 0.1369(9) 0.034(5) Uani 1 1 d R
C6 C 0.1890(7) 0.2704(2) 0.0898(9) 0.042(5) Uani 1 1 d R
H6 H 0.0593 0.2637 0.0372 0.050 Uiso 1 1 d R
C7 C 0.2089(7) 0.1358(2) 0.0844(9) 0.030(4) Uani 1 1 d R
C8 C 0.5432(7) 0.4247(2) 0.2437(9) 0.035(4) Uani 1 1 d R

loop_
_atom_site_aniso_label
_atom_site_aniso_U_11
_atom_site_aniso_U_22
_atom_site_aniso_U_33
_atom_site_aniso_U_23
_atom_site_aniso_U_13
_atom_site_aniso_U_12
U1 0.0222(4) 0.0121(2) 0.0467(18) -0.0009(6) 0.011(2) -0.0012(4)
Br1 0.0342(11) 0.0233(5) 0.087(2) 0.0007(11) 0.0183(18) 0.0032(7)
O1 0.039(7) 0.022(4) 0.105(19) -0.007(11) 0.02(2) 0.004(5)
O2 0.031(8) 0.023(4) 0.083(11) -0.020(7) -0.013(10) -0.009(4)
O3 0.051(8) 0.020(4) 0.096(15) -0.003(14) 0.014(16) -0.003(4)
O4 0.013(6) 0.022(4) 0.108(16) -0.010(9) 0.012(10) -0.006(4)
O5 0.052(12) 0.037(6) 0.047(10) -0.006(6) 0.001(11) -0.016(8)
C1 0.032(10) 0.017(5) 0.043(15) 0.008(11) 0.021(15) 0.019(5)
C2 0.020(9) 0.030(6) 0.015(10) 0.005(8) -0.013(9) -0.002(6)
C3 0.058(13) 0.007(4) 0.055(17) 0.001(7) 0.048(13) 0.005(6)
C4 0.026(10) 0.027(5) 0.058(16) -0.005(8) 0.028(11) 0.008(6)
C5 0.034(10) 0.021(5) 0.040(15) -0.013(10) 0.009(17) -0.003(6)
C6 0.033(10) 0.020(5) 0.034(12) 0.012(10) -0.021(13) -0.012(5)
C7 0.038(10) 0.018(5) 0.027(12) -0.006(9) 0.009(11) -0.008(5)
C8 0.040(10) 0.014(5) 0.048(14) -0.008(9) 0.017(12) 0.004(6)

loop_
_atom_type_symbol
_atom_type_description
_atom_type_scat_dispersion_real
_atom_type_scat_dispersion_imag
_atom_type_scat_source
C C 0.0033 0.0016 'International Tables Vol C Tables 4.2.6.8 and 6.1.1.4'
O O 0.0106 0.0060 'International Tables Vol C Tables 4.2.6.8 and 6.1.1.4'
U U -9.6767 9.6646 'International Tables Vol C Tables 4.2.6.8 and 6.1.1.4'
Br Br -0.2901 2.4595 'International Tables Vol C Tables 4.2.6.8 and 6.1.1.4'
H H 0.0000 0.0000 'International Tables Vol C Tables 4.2.6.8 and 6.1.1.4'

loop_
_geom_angle_atom_site_label_1
_geom_angle_atom_site_label_2
_geom_angle_atom_site_label_3
_geom_angle
_geom_angle_site_symmetry_1
_geom_angle_site_symmetry_3
O5 U1 O5 179.997(2) 3 .
O5 U1 O4 89.6(12) 3 2_645
O5 U1 O4 90.4(12) . 2_645
O5 U1 O4 90.4(12) 3 4_465
O5 U1 O4 89.6(12) . 4_465
O4 U1 O4 180.0 2_645 4_465
O5 U1 O2 88.8(6) 3 .
O5 U1 O2 91.2(6) . .
O4 U1 O2 63.8(3) 2_645 .
O4 U1 O2 116.3(3) 4_465 .
O5 U1 O2 91.2(6) 3 3
O5 U1 O2 88.8(6) . 3
O4 U1 O2 116.3(3) 2_645 3
O4 U1 O2 63.7(3) 4_465 3
O2 U1 O2 180.0 . 3
O5 U1 O1 89.2(12) 3 3
O5 U1 O1 90.8(12) . 3
O4 U1 O1 114.7(3) 2_645 3
O4 U1 O1 65.3(3) 4_465 3
O2 U1 O1 51.0(3) . 3
O2 U1 O1 129.0(3) 3 3
O5 U1 O1 90.8(12) 3 .
O5 U1 O1 89.2(12) . .
O4 U1 O1 65.3(3) 2_645 .
O4 U1 O1 114.7(3) 4_465 .
O2 U1 O1 129.0(3) . .
O2 U1 O1 51.0(3) 3 .
O1 U1 O1 180.0 3 .
O5 U1 C7 89.7(7) 3 3
O5 U1 C7 90.3(7) . 3
O4 U1 C7 88.9(2) 2_645 3
O4 U1 C7 91.1(2) 4_465 3
O2 U1 C7 25.2(3) . 3
O2 U1 C7 154.8(3) 3 3
O1 U1 C7 25.9(2) 3 3
O1 U1 C7 154.1(2) . 3
O5 U1 C7 90.3(7) 3 .
O5 U1 C7 89.7(7) . .
O4 U1 C7 91.1(2) 2_645 .
O4 U1 C7 88.9(2) 4_465 .
O2 U1 C7 154.8(3) . .
O2 U1 C7 25.2(3) 3 .
O1 U1 C7 154.1(2) 3 .
O1 U1 C7 25.9(2) . .
C7 U1 C7 180.0 3 .
C7 O1 U1 92.4(7) . .
C7 O2 U1 96.1(5) 3 .
C8 O4 U1 153.7(7) . 2_655
C2 C1 C6 120.0 . .
C1 C2 C3 120.0 . .
C1 C2 C8 121.4 . .
C3 C2 C8 118.5 . .
C2 C3 C4 120.0 . .
C5 C4 C3 120.0 . .
C5 C4 Br1 126.35(16) . .
C3 C4 Br1 113.64(16) . .
C6 C5 C4 120.0 . .
C6 C5 C7 115.4 . .
C4 C5 C7 124.5 . .
C5 C6 C1 120.0 . .
O2 C7 O1 120.5(7) 3 .
O2 C7 C5 118.1(4) 3 .
O1 C7 C5 121.4(6) . .
O2 C7 U1 58.8(4) 3 .
O1 C7 U1 61.8(5) . .
C5 C7 U1 175.04(11) . .
O4 C8 O3 123.6(7) . .
O4 C8 C2 120.4(4) . .
O3 C8 C2 115.7(5) . .

loop_
_geom_bond_atom_site_label_1
_geom_bond_atom_site_label_2
_geom_bond_distance
_geom_bond_site_symmetry_2
U1 O5 1.714(11) 3
U1 O5 1.714(11) .
U1 O4 2.397(11) 2_645
U1 O4 2.397(11) 4_465
U1 O2 2.495(8) .
U1 O2 2.495(8) 3
U1 O1 2.558(11) 3
U1 O1 2.558(11) .
U1 C7 2.902(5) 3
U1 C7 2.902(5) .
Br1 C4 1.894(5) .
O1 C7 1.266(10) .
O2 C7 1.240(11) 3
O3 C8 1.320(11) .
O4 C8 1.209(12) .
O4 U1 2.397(11) 2_655
C1 C2 1.3900 .
C1 C6 1.3900 .
C2 C3 1.3900 .
C2 C8 1.4928 .
C3 C4 1.3900 .
C4 C5 1.3900 .
C5 C6 1.3900 .
C5 C7 1.5399 .
C7 O2 1.240(11) 3
